data_7008392
loop_
_publ_author_name
'Tuba, R\'obert'
'Tesevic, Verona'
'Dinh, Long V.'
'Hampel, Frank'
'Gladysz, J. A.'

_publ_section_title
;
 Synthesis, structure, and reactivity of fluorous
 phosphorus/carbon/phosphorus pincer ligands and metal complexes.
;
_journal_issue 13
_journal_name_full 'Dalton transactions (Cambridge, England : 2003)'
_journal_page_first 2275
_journal_page_last 2283
_journal_paper_doi 10.1039/b502309b
_journal_year 2005
_chemical_formula_sum 'C50 H23 F71 O2 P2 Pd'
_chemical_formula_weight 2173.02
_chemical_name_systematic
;
?
;
_space_group_IT_number 14
_symmetry_cell_setting monoclinic
_symmetry_space_group_name_Hall '-P 2yn'
_symmetry_space_group_name_H-M 'P 1 21/n 1'
_atom_sites_solution_hydrogens geom
_atom_sites_solution_primary direct
_atom_sites_solution_secondary difmap
_audit_creation_method SHELXL-97
_cell_angle_alpha 90.00
_cell_angle_beta 115.522(3)
_cell_angle_gamma 90.00
_cell_formula_units_Z 4
_cell_length_a 19.2920(9)
_cell_length_b 19.3960(11)
_cell_length_c 20.5830(11)
_cell_measurement_reflns_used 12378
_cell_measurement_temperature 173(2)
_cell_volume 6950.4(7)
_computing_cell_refinement DENZO-SMN
_computing_data_collection 'Nonius Collect'
_computing_data_reduction DENZO-SMN
_computing_molecular_graphics 'SHELXTL NT'
_computing_publication_material 'SHELXTL NT'
_computing_structure_refinement 'SHELXL-97 (Sheldrick, 1997)'
_computing_structure_solution 'SHELXS-97 (Sheldrick, 1990)'
_diffrn_ambient_temperature 173(2)
_diffrn_detector_area_resol_mean 9
_diffrn_measured_fraction_theta_full 0.977
_diffrn_measured_fraction_theta_max 0.977
_diffrn_measurement_device_type 'Nonius KappaCCD'
_diffrn_radiation_monochromator graphite
_diffrn_radiation_source 'fine-focus rotating anode'
_diffrn_radiation_type MoK\a
_diffrn_radiation_wavelength 0.71073
_diffrn_reflns_av_R_equivalents 0.0616
_diffrn_reflns_av_sigmaI/netI 0.0828
_diffrn_reflns_limit_h_max 22
_diffrn_reflns_limit_h_min -22
_diffrn_reflns_limit_k_max 22
_diffrn_reflns_limit_k_min -22
_diffrn_reflns_limit_l_max 24
_diffrn_reflns_limit_l_min -24
_diffrn_reflns_number 23414
_diffrn_reflns_theta_full 25.10
_diffrn_reflns_theta_max 25.10
_diffrn_reflns_theta_min 2.19
_exptl_absorpt_coefficient_mu 0.546
_exptl_absorpt_correction_T_max 0.8986
_exptl_absorpt_correction_T_min 0.8755
_exptl_absorpt_correction_type 'empirical (Scalepack)'
_exptl_crystal_colour colorless
_exptl_crystal_density_diffrn 2.077
_exptl_crystal_density_method 'not measured'
_exptl_crystal_description plate
_exptl_crystal_F_000 4216
_exptl_crystal_size_max 0.25
_exptl_crystal_size_mid 0.20
_exptl_crystal_size_min 0.20
_refine_diff_density_max 1.764
_refine_diff_density_min -1.096
_refine_diff_density_rms 0.159
_refine_ls_extinction_method none
_refine_ls_goodness_of_fit_ref 1.037
_refine_ls_hydrogen_treatment 'riding model'
_refine_ls_matrix_type full
_refine_ls_number_parameters 1135
_refine_ls_number_reflns 12099
_refine_ls_number_restraints 67
_refine_ls_restrained_S_all 1.044
_refine_ls_R_factor_all 0.1731
_refine_ls_R_factor_gt 0.1124
_refine_ls_shift/su_max 1.318
_refine_ls_shift/su_mean 0.051
_refine_ls_structure_factor_coef Fsqd
_refine_ls_weighting_details 'calc w=1/[\s^2^(Fo^2^)+(0.1800P)^2^+39.9702P] where P=(Fo^2^+2Fc^2^)/3'
_refine_ls_weighting_scheme calc
_refine_ls_wR_factor_gt 0.2973
_refine_ls_wR_factor_ref 0.3413
_reflns_number_gt 6854
_reflns_number_total 12099
_reflns_threshold_expression >2sigma(I)
_cod_data_source_file b502309b.txt
_cod_data_source_block vt02
_cod_depositor_comments
;
The following automatic conversions were performed:
'_symmetry_cell_setting' value 'Monoclinic' changed to 'monoclinic'
according to '/home/saulius/struct/CIF-dictionaries/cif_core.dic'
dictionary named 'cif_core.dic' version 2.4.1 from 2010-06-29.

Automatic conversion script
Id: cif_fix_enum 1527 2010-12-29 10:47:43Z saulius 
;
_cod_original_cell_volume 6950.3(6)
_cod_original_sg_symbol_H-M P2(1)/n
_cod_database_code 7008392

loop_
_symmetry_equiv_pos_as_xyz
'x, y, z'
'-x+1/2, y+1/2, -z+1/2'
'-x, -y, -z'
'x-1/2, -y-1/2, z-1/2'

loop_
_atom_site_label
_atom_site_type_symbol
_atom_site_fract_x
_atom_site_fract_y
_atom_site_fract_z
_atom_site_U_iso_or_equiv
_atom_site_adp_type
_atom_site_occupancy
_atom_site_symmetry_multiplicity
_atom_site_calc_flag
_atom_site_refinement_flags
_atom_site_disorder_assembly
_atom_site_disorder_group
Pd1 Pd 0.09548(5) 0.11176(4) 0.17664(5) 0.0474(3) Uani 1 1 d . . .
P1 P 0.12263(16) 0.00743(15) 0.23255(16) 0.0482(7) Uani 1 1 d . . .
O1 O 0.1933(5) 0.1546(5) 0.2629(6) 0.084(3) Uani 1 1 d . . .
C1 C 0.2041(9) 0.2118(13) 0.2741(9) 0.093(5) Uani 1 1 d . . .
F1 F 0.2875(10) 0.2101(14) 0.4054(11) 0.245(11) Uani 1 1 d . . .
P2 P 0.04125(19) 0.20606(16) 0.10506(19) 0.0596(8) Uani 1 1 d . . .
O2 O 0.1634(11) 0.2644(8) 0.2456(9) 0.145(6) Uani 1 1 d . . .
C2 C 0.2885(13) 0.2254(16) 0.3439(15) 0.152(12) Uani 1 1 d . . .
F2 F 0.2955(12) 0.2889(8) 0.3427(16) 0.35(2) Uani 1 1 d . . .
F3 F 0.3408(8) 0.1886(9) 0.3508(11) 0.189(7) Uani 1 1 d . . .
C11 C 0.0085(6) 0.0603(6) 0.0997(6) 0.046(2) Uani 1 1 d . . .
C12A C 0.0606(6) -0.0516(6) 0.1634(6) 0.054(3) Uani 1 1 d . . .
H12A H 0.0906 -0.0766 0.1421 0.065 Uiso 1 1 calc R . .
H12B H 0.0381 -0.0858 0.1845 0.065 Uiso 1 1 calc R . .
C12 C -0.0021(6) -0.0100(6) 0.1062(6) 0.052(3) Uani 1 1 d . . .
C13 C -0.0687(6) -0.0438(7) 0.0593(6) 0.056(3) Uani 1 1 d . . .
H13A H -0.0755 -0.0916 0.0650 0.067 Uiso 1 1 calc R . .
C14 C -0.1246(7) -0.0066(7) 0.0045(6) 0.060(3) Uani 1 1 d . . .
H14A H -0.1716 -0.0282 -0.0259 0.072 Uiso 1 1 calc R . .
C15 C -0.1128(7) 0.0618(8) -0.0065(6) 0.062(3) Uani 1 1 d . . .
H15A H -0.1502 0.0859 -0.0464 0.075 Uiso 1 1 calc R . .
C16 C -0.0475(6) 0.0954(6) 0.0395(6) 0.054(3) Uani 1 1 d . . .
C16A C -0.0284(7) 0.1670(6) 0.0218(7) 0.063(3) Uani 1 1 d . . .
H16A H -0.0755 0.1956 0.0009 0.076 Uiso 1 1 calc R . .
H16B H -0.0066 0.1639 -0.0137 0.076 Uiso 1 1 calc R . .
C21 C 0.2223(6) -0.0226(7) 0.2668(6) 0.057(3) Uani 1 1 d . . .
H21A H 0.2541 0.0025 0.3117 0.068 Uiso 1 1 calc R . .
H21B H 0.2243 -0.0723 0.2785 0.068 Uiso 1 1 calc R . .
C22 C 0.2548(6) -0.0120(9) 0.2142(7) 0.077(4) Uani 1 1 d . . .
H22A H 0.2302 -0.0458 0.1747 0.093 Uiso 1 1 calc R . .
H22B H 0.2392 0.0345 0.1930 0.093 Uiso 1 1 calc R . .
C23 C 0.3380(6) -0.0178(6) 0.2392(7) 0.054(3) Uani 1 1 d . . .
F23B F 0.3682(7) -0.0681(8) 0.2817(8) 0.173(7) Uani 1 1 d . . .
F23A F 0.3680(7) 0.0337(10) 0.2868(8) 0.195(8) Uani 1 1 d . . .
C24 C 0.3698(6) -0.0097(7) 0.1852(7) 0.058(3) Uani 1 1 d . . .
F24B F 0.3430(7) 0.0465(9) 0.1509(9) 0.204(9) Uani 1 1 d . . .
F24A F 0.3383(6) -0.0554(11) 0.1363(7) 0.203(9) Uani 1 1 d . . .
C25 C 0.4567(6) -0.0128(6) 0.2076(7) 0.054(3) Uani 1 1 d . . .
F25B F 0.4798(5) -0.0734(5) 0.2380(6) 0.118(4) Uani 1 1 d . . .
F25A F 0.4919(5) 0.0321(6) 0.2610(5) 0.114(4) Uani 1 1 d . . .
C26 C 0.4841(6) -0.0032(6) 0.1497(6) 0.048(2) Uani 1 1 d . . .
F26B F 0.4483(4) -0.0464(4) 0.0965(4) 0.077(2) Uani 1 1 d . . .
F26A F 0.4608(4) 0.0620(4) 0.1213(4) 0.078(2) Uani 1 1 d . . .
C27 C 0.5714(6) -0.0072(6) 0.1727(6) 0.051(3) Uani 1 1 d . . .
F27B F 0.6067(4) 0.0382(4) 0.2254(4) 0.0672(19) Uani 1 1 d . . .
F27A F 0.5937(4) -0.0709(3) 0.2007(4) 0.0666(19) Uani 1 1 d . . .
C28 C 0.5996(6) 0.0011(6) 0.1146(6) 0.050(3) Uani 1 1 d . . .
F28B F 0.5642(4) -0.0438(3) 0.0607(3) 0.0593(16) Uani 1 1 d . . .
F28A F 0.5762(4) 0.0664(3) 0.0848(4) 0.0659(18) Uani 1 1 d . . .
C29 C 0.6849(6) -0.0017(6) 0.1385(6) 0.052(3) Uani 1 1 d . . .
F29B F 0.7207(3) 0.0451(3) 0.1890(3) 0.0568(16) Uani 1 1 d . . .
F29A F 0.7097(4) -0.0657(3) 0.1671(4) 0.0671(18) Uani 1 1 d . . .
C30 C 0.7168(7) 0.0043(7) 0.0805(7) 0.066(3) Uani 1 1 d . . .
F30C F 0.6878(5) -0.0401(4) 0.0292(4) 0.081(2) Uani 1 1 d . . .
F30B F 0.6944(5) 0.0685(4) 0.0481(4) 0.084(2) Uani 1 1 d . . .
F30A F 0.7901(4) 0.0068(5) 0.1104(4) 0.086(2) Uani 1 1 d . . .
C31 C 0.0985(6) -0.0039(7) 0.3087(6) 0.052(3) Uani 1 1 d . . .
H31A H 0.1110 -0.0516 0.3271 0.063 Uiso 1 1 calc R . .
H31B H 0.1301 0.0279 0.3479 0.063 Uiso 1 1 calc R . .
C32 C 0.0139(6) 0.0100(6) 0.2877(6) 0.049(3) Uani 1 1 d . . .
H32A H 0.0019 0.0587 0.2725 0.059 Uiso 1 1 calc R . .
H32B H -0.0180 -0.0197 0.2466 0.059 Uiso 1 1 calc R . .
C33 C -0.0051(6) -0.0042(5) 0.3507(6) 0.042(2) Uani 1 1 d . . .
F33B F 0.0158(4) -0.0685(4) 0.3760(4) 0.070(2) Uani 1 1 d . . .
F33A F 0.0360(4) 0.0399(4) 0.4056(3) 0.0645(18) Uani 1 1 d . . .
C34 C -0.0904(6) 0.0059(5) 0.3335(6) 0.044(2) Uani 1 1 d . . .
F34B F -0.1110(4) 0.0698(3) 0.3103(4) 0.0632(18) Uani 1 1 d . . .
F34A F -0.1318(3) -0.0388(4) 0.2801(3) 0.0587(16) Uani 1 1 d . . .
C35 C -0.1116(6) -0.0092(5) 0.3970(6) 0.046(2) Uani 1 1 d . . .
F35B F -0.0924(4) -0.0713(3) 0.4212(4) 0.0657(19) Uani 1 1 d . . .
F35A F -0.0718(3) 0.0359(4) 0.4507(3) 0.0596(17) Uani 1 1 d . . .
C36 C -0.1979(6) 0.0024(5) 0.3805(6) 0.044(2) Uani 1 1 d . . .
F36B F -0.2199(4) 0.0661(3) 0.3561(4) 0.0643(18) Uani 1 1 d . . .
F36A F -0.2405(4) -0.0412(4) 0.3260(3) 0.0608(17) Uani 1 1 d . . .
C37 C -0.2207(6) -0.0128(5) 0.4427(5) 0.042(2) Uani 1 1 d . . .
F37B F -0.1994(4) -0.0765(3) 0.4661(4) 0.0649(19) Uani 1 1 d . . .
F37A F -0.1772(4) 0.0314(4) 0.4985(4) 0.070(2) Uani 1 1 d . . .
C38 C -0.3041(6) -0.0010(5) 0.4277(6) 0.047(2) Uani 1 1 d . . .
F38B F -0.3236(4) 0.0636(4) 0.4070(5) 0.079(2) Uani 1 1 d . . .
F38A F -0.3478(4) -0.0405(5) 0.3730(4) 0.085(2) Uani 1 1 d . . .
C39 C -0.3255(7) -0.0189(9) 0.4898(7) 0.072(4) Uani 1 1 d . . .
F39B F -0.3050(8) -0.0798(7) 0.5117(9) 0.198(9) Uani 1 1 d . . .
F39A F -0.2845(6) 0.0291(10) 0.5431(6) 0.180(7) Uani 1 1 d . . .
C40 C -0.4048(9) -0.0071(8) 0.4808(9) 0.077(4) Uani 1 1 d . . .
F40C F -0.4320(8) 0.0521(8) 0.4556(10) 0.187(8) Uani 1 1 d . . .
F40B F -0.4526(8) -0.0433(12) 0.4283(8) 0.218(10) Uani 1 1 d . . .
F40A F -0.4172(5) -0.0224(7) 0.5350(5) 0.127(4) Uani 1 1 d . . .
C41 C 0.1014(7) 0.2638(6) 0.0809(8) 0.066(3) Uani 1 1 d D . .
H41A H 0.0693 0.2868 0.0347 0.079 Uiso 1 1 calc R . .
H41B H 0.1233 0.2999 0.1182 0.079 Uiso 1 1 calc R . .
C42 C 0.1651(7) 0.2258(6) 0.0739(7) 0.068(3) Uani 1 1 d D . .
H42A H 0.1422 0.1899 0.0365 0.082 Uiso 1 1 calc R . .
H42B H 0.1954 0.2018 0.1200 0.082 Uiso 1 1 calc R . .
C43 C 0.2189(7) 0.2678(6) 0.0555(7) 0.061(3) Uani 1 1 d D . .
F43B F 0.1770(5) 0.3063(4) -0.0043(6) 0.103(3) Uani 1 1 d . . .
F43A F 0.2515(6) 0.3140(5) 0.1077(6) 0.109(3) Uani 1 1 d . . .
C44 C 0.2776(6) 0.2295(6) 0.0403(7) 0.060(3) Uani 1 1 d D . .
F44B F 0.2453(5) 0.1813(5) -0.0066(7) 0.122(4) Uani 1 1 d . . .
F44A F 0.3219(6) 0.1931(6) 0.1016(6) 0.124(4) Uani 1 1 d . . .
C45 C 0.3320(7) 0.2701(6) 0.0200(7) 0.065(3) Uani 1 1 d D . .
F45A F 0.2914(8) 0.3048(8) -0.0375(11) 0.204(9) Uani 1 1 d . . .
F45B F 0.3631(11) 0.3174(9) 0.0639(11) 0.223(10) Uani 1 1 d . . .
C46 C 0.3886(7) 0.2346(6) 0.0002(8) 0.076(4) Uani 1 1 d D . .
F46B F 0.4114(12) 0.1752(9) 0.0333(13) 0.233(12) Uani 1 1 d D . .
F46A F 0.3526(12) 0.1921(14) -0.0550(16) 0.35(2) Uani 1 1 d D . .
C47 C 0.4435(7) 0.2660(6) -0.0213(8) 0.083(4) Uani 1 1 d D . .
F47A F 0.4086(10) 0.3206(7) -0.0629(12) 0.212(9) Uani 1 1 d D . .
F47B F 0.4777(13) 0.3150(11) 0.0289(12) 0.240(11) Uani 1 1 d D . .
C48 C 0.4983(7) 0.2360(6) -0.0442(7) 0.087(5) Uani 1 1 d D . .
F48B F 0.5292(8) 0.1808(7) 0.0009(8) 0.161(5) Uani 1 1 d D . .
F48A F 0.4622(10) 0.1924(7) -0.1029(9) 0.214(9) Uani 1 1 d D . .
C49 C 0.5514(9) 0.2719(10) -0.0656(9) 0.174(11) Uani 1 1 d D . .
F49B F 0.5093(14) 0.3139(7) -0.1230(9) 0.289(14) Uani 1 1 d D . .
F49A F 0.5927(11) 0.3121(11) -0.0057(11) 0.251(11) Uani 1 1 d D . .
C50 C 0.6062(10) 0.2405(9) -0.0880(11) 0.124(8) Uani 1 1 d D . .
F50C F 0.6446(10) 0.1943(10) -0.0421(12) 0.221(9) Uani 1 1 d D . .
F50B F 0.5694(14) 0.2097(11) -0.1465(9) 0.236(10) Uani 1 1 d D . .
F50A F 0.6555(9) 0.2816(11) -0.0812(15) 0.271(13) Uani 1 1 d D . .
C51 C -0.0168(8) 0.2625(7) 0.1334(8) 0.068(3) Uani 1 1 d . . .
H51A H 0.0175 0.2899 0.1756 0.081 Uiso 1 1 calc R . .
H51B H -0.0460 0.2951 0.0939 0.081 Uiso 1 1 calc R . .
C52 C -0.0706(7) 0.2230(6) 0.1520(7) 0.064(3) Uani 1 1 d . . .
H52A H -0.0965 0.1883 0.1139 0.076 Uiso 1 1 calc R . .
H52B H -0.0411 0.1980 0.1976 0.076 Uiso 1 1 calc R . .
C53 C -0.1301(7) 0.2663(5) 0.1604(6) 0.052(3) Uani 1 1 d . . .
F53B F -0.0987(5) 0.3204(4) 0.2027(6) 0.103(3) Uani 1 1 d . . .
F53A F -0.1757(5) 0.2940(6) 0.0954(6) 0.112(3) Uani 1 1 d . . .
C54 C -0.1818(7) 0.2285(5) 0.1857(6) 0.052(3) Uani 1 1 d . . .
F54B F -0.2184(6) 0.1784(5) 0.1396(7) 0.133(5) Uani 1 1 d . . .
F54A F -0.1376(6) 0.1954(5) 0.2458(6) 0.122(4) Uani 1 1 d . . .
C55 C -0.2401(6) 0.2704(5) 0.2019(6) 0.047(2) Uani 1 1 d . . .
F55B F -0.2040(5) 0.3166(4) 0.2509(5) 0.091(3) Uani 1 1 d . . .
F55A F -0.2845(5) 0.3044(5) 0.1416(5) 0.098(3) Uani 1 1 d . . .
C56 C -0.2931(6) 0.2265(5) 0.2250(6) 0.048(3) Uani 1 1 d . . .
F56B F -0.3390(5) 0.1882(4) 0.1691(5) 0.087(3) Uani 1 1 d . . .
F56A F -0.2517(5) 0.1862(4) 0.2781(5) 0.088(3) Uani 1 1 d . . .
C57 C -0.3476(6) 0.2716(6) 0.2465(6) 0.050(3) Uani 1 1 d . . .
F57B F -0.3888(5) 0.3118(4) 0.1939(5) 0.096(3) Uani 1 1 d . . .
F57A F -0.3055(5) 0.3101(4) 0.3020(5) 0.093(3) Uani 1 1 d . . .
C58 C -0.4042(7) 0.2286(6) 0.2672(7) 0.054(3) Uani 1 1 d . . .
F58B F -0.4510(5) 0.1942(5) 0.2115(5) 0.104(3) Uani 1 1 d . . .
F58A F -0.3640(6) 0.1801(5) 0.3156(6) 0.111(3) Uani 1 1 d . . .
C59 C -0.4507(10) 0.2695(7) 0.2964(10) 0.083(4) Uani 1 1 d . . .
F59B F -0.3987(7) 0.2954(7) 0.3644(7) 0.145(5) Uani 1 1 d . . .
F59A F -0.4820(8) 0.3204(6) 0.2581(9) 0.169(6) Uani 1 1 d . . .
C60 C -0.5092(10) 0.2345(9) 0.3137(10) 0.086(4) Uani 1 1 d . . .
F60A F -0.5321(8) 0.2683(6) 0.3533(8) 0.142(5) Uani 1 1 d . . .
F60C F -0.4853(8) 0.1720(7) 0.3472(9) 0.160(5) Uani 1 1 d . . .
F60B F -0.5623(7) 0.2096(9) 0.2589(8) 0.163(6) Uani 1 1 d . . .

loop_
_atom_site_aniso_label
_atom_site_aniso_U_11
_atom_site_aniso_U_22
_atom_site_aniso_U_33
_atom_site_aniso_U_23
_atom_site_aniso_U_13
_atom_site_aniso_U_12
Pd1 0.0471(5) 0.0490(5) 0.0573(5) 0.0011(4) 0.0331(4) -0.0024(4)
P1 0.0427(14) 0.0573(17) 0.0550(17) 0.0053(14) 0.0309(13) 0.0030(13)
O1 0.061(5) 0.070(6) 0.123(9) -0.043(6) 0.040(6) -0.025(5)
C1 0.073(10) 0.132(17) 0.083(11) -0.017(12) 0.044(9) -0.030(11)
F1 0.137(13) 0.39(3) 0.194(18) -0.08(2) 0.062(13) 0.004(16)
P2 0.0665(19) 0.0524(18) 0.076(2) 0.0109(16) 0.0456(18) 0.0055(15)
O2 0.198(17) 0.089(10) 0.135(12) -0.012(9) 0.059(12) -0.018(10)
C2 0.109(16) 0.21(3) 0.20(2) -0.14(2) 0.125(18) -0.110(18)
F2 0.220(19) 0.095(11) 0.46(4) 0.058(16) -0.11(2) -0.069(12)
F3 0.105(9) 0.179(15) 0.27(2) -0.065(13) 0.071(12) -0.042(9)
C11 0.044(6) 0.054(6) 0.052(6) 0.000(5) 0.032(5) -0.003(5)
C12A 0.055(6) 0.060(7) 0.056(7) 0.003(6) 0.031(6) 0.006(6)
C12 0.049(6) 0.065(7) 0.060(7) -0.004(6) 0.041(6) 0.004(5)
C13 0.047(6) 0.068(8) 0.054(7) -0.024(6) 0.023(6) -0.011(6)
C14 0.060(7) 0.075(9) 0.053(7) -0.017(6) 0.032(6) -0.015(6)
C15 0.049(7) 0.097(10) 0.046(6) -0.005(7) 0.025(6) 0.009(7)
C16 0.048(6) 0.073(8) 0.049(6) -0.003(6) 0.029(6) 0.004(6)
C16A 0.066(7) 0.063(7) 0.071(8) 0.017(6) 0.040(7) 0.015(6)
C21 0.043(6) 0.074(8) 0.064(7) 0.010(6) 0.033(6) 0.010(6)
C22 0.037(6) 0.139(13) 0.065(8) 0.007(8) 0.030(6) 0.011(7)
C23 0.048(6) 0.054(7) 0.065(7) 0.006(6) 0.031(6) 0.013(5)
F23B 0.141(9) 0.205(13) 0.255(15) 0.156(13) 0.164(11) 0.107(10)
F23A 0.138(10) 0.33(2) 0.173(11) -0.154(14) 0.119(9) -0.127(13)
C24 0.044(6) 0.066(8) 0.072(8) -0.003(7) 0.032(6) -0.006(6)
F24B 0.131(9) 0.304(18) 0.258(15) 0.231(16) 0.159(11) 0.159(12)
F24A 0.079(7) 0.40(2) 0.161(11) -0.177(15) 0.083(7) -0.094(11)
C25 0.048(6) 0.055(7) 0.066(7) -0.003(6) 0.032(6) 0.002(5)
F25B 0.102(6) 0.134(8) 0.176(9) 0.101(7) 0.113(7) 0.073(6)
F25A 0.082(5) 0.183(10) 0.095(6) -0.074(7) 0.056(5) -0.056(6)
C26 0.041(6) 0.047(6) 0.052(6) 0.000(5) 0.017(5) -0.003(5)
F26B 0.055(4) 0.105(6) 0.080(5) -0.041(5) 0.036(4) -0.028(4)
F26A 0.072(4) 0.064(4) 0.114(6) 0.039(4) 0.057(5) 0.030(4)
C27 0.049(6) 0.044(6) 0.072(8) 0.000(6) 0.037(6) 0.006(5)
F27B 0.050(4) 0.089(5) 0.065(4) -0.028(4) 0.028(3) -0.019(4)
F27A 0.065(4) 0.058(4) 0.094(5) 0.032(4) 0.051(4) 0.020(3)
C28 0.044(6) 0.055(7) 0.049(6) 0.001(5) 0.020(5) -0.002(5)
F28B 0.057(4) 0.064(4) 0.061(4) -0.021(3) 0.029(3) -0.019(3)
F28A 0.060(4) 0.057(4) 0.081(5) 0.024(4) 0.031(4) 0.011(3)
C29 0.046(6) 0.056(7) 0.055(7) -0.005(6) 0.021(5) -0.003(5)
F29B 0.049(3) 0.067(4) 0.059(4) -0.012(3) 0.027(3) -0.012(3)
F29A 0.066(4) 0.058(4) 0.085(5) 0.024(4) 0.040(4) 0.016(3)
C30 0.062(8) 0.077(9) 0.075(9) -0.014(8) 0.045(7) -0.012(7)
F30C 0.103(6) 0.079(5) 0.091(5) -0.025(4) 0.069(5) -0.019(4)
F30B 0.096(6) 0.080(5) 0.090(5) 0.016(4) 0.053(5) -0.016(4)
F30A 0.058(4) 0.124(7) 0.093(5) -0.008(5) 0.049(4) -0.007(4)
C31 0.045(6) 0.075(8) 0.044(6) 0.004(5) 0.025(5) -0.005(5)
C32 0.047(6) 0.050(6) 0.059(7) 0.012(5) 0.030(5) 0.001(5)
C33 0.037(5) 0.039(5) 0.052(6) 0.012(5) 0.021(5) -0.001(4)
F33B 0.060(4) 0.075(5) 0.098(5) 0.036(4) 0.056(4) 0.029(3)
F33A 0.056(4) 0.084(5) 0.061(4) -0.018(4) 0.032(3) -0.019(4)
C34 0.050(6) 0.030(5) 0.056(7) 0.004(5) 0.026(5) -0.003(5)
F34B 0.065(4) 0.060(4) 0.075(5) 0.026(3) 0.040(4) 0.017(3)
F34A 0.049(3) 0.078(4) 0.053(4) -0.015(3) 0.026(3) -0.009(3)
C35 0.046(6) 0.039(6) 0.063(7) 0.000(5) 0.032(5) -0.003(5)
F35B 0.067(4) 0.057(4) 0.093(5) 0.034(4) 0.053(4) 0.032(3)
F35A 0.052(4) 0.076(4) 0.055(4) -0.020(3) 0.026(3) -0.016(3)
C36 0.047(6) 0.038(5) 0.053(6) 0.000(5) 0.026(5) 0.003(5)
F36B 0.061(4) 0.054(4) 0.089(5) 0.032(4) 0.042(4) 0.018(3)
F36A 0.054(4) 0.077(5) 0.055(4) -0.015(3) 0.027(3) -0.013(3)
C37 0.042(5) 0.047(6) 0.038(5) 0.008(5) 0.017(5) 0.002(5)
F37B 0.078(4) 0.047(4) 0.091(5) 0.032(3) 0.057(4) 0.029(3)
F37A 0.053(4) 0.103(6) 0.057(4) -0.027(4) 0.029(3) -0.011(4)
C38 0.050(6) 0.043(6) 0.054(6) 0.007(5) 0.028(5) 0.010(5)
F38B 0.072(5) 0.061(5) 0.125(6) 0.030(4) 0.063(5) 0.018(4)
F38A 0.063(4) 0.122(7) 0.081(5) -0.040(5) 0.042(4) -0.028(5)
C39 0.054(7) 0.115(12) 0.055(7) 0.010(8) 0.031(6) 0.015(8)
F39B 0.230(14) 0.195(12) 0.293(17) 0.202(13) 0.231(14) 0.160(12)
F39A 0.100(7) 0.37(2) 0.092(7) -0.100(11) 0.065(6) -0.082(11)
C40 0.068(9) 0.077(9) 0.112(12) -0.004(9) 0.062(9) 0.000(8)
F40C 0.149(11) 0.162(12) 0.34(2) 0.108(14) 0.195(14) 0.082(10)
F40B 0.112(9) 0.41(3) 0.179(13) -0.126(17) 0.103(9) -0.119(14)
F40A 0.086(6) 0.221(13) 0.105(7) 0.035(8) 0.071(6) 0.025(7)
C41 0.070(8) 0.061(8) 0.084(9) 0.011(7) 0.049(7) 0.004(6)
C42 0.077(9) 0.062(8) 0.071(8) 0.015(7) 0.037(7) 0.002(7)
C43 0.065(8) 0.049(7) 0.069(8) -0.001(6) 0.030(7) -0.006(6)
F43B 0.095(6) 0.091(6) 0.154(8) 0.076(6) 0.082(6) 0.039(5)
F43A 0.121(7) 0.100(7) 0.135(8) -0.054(6) 0.082(7) -0.050(6)
C44 0.060(7) 0.049(7) 0.067(8) 0.020(6) 0.023(6) -0.006(6)
F44B 0.084(6) 0.085(6) 0.223(12) -0.062(7) 0.091(7) -0.037(5)
F44A 0.108(7) 0.140(9) 0.149(9) 0.072(8) 0.076(7) 0.038(7)
C45 0.088(9) 0.036(6) 0.079(9) 0.004(6) 0.042(8) -0.004(6)
F45A 0.170(12) 0.168(12) 0.37(2) 0.182(15) 0.210(15) 0.103(11)
F45B 0.273(18) 0.212(15) 0.31(2) -0.193(16) 0.248(18) -0.187(15)
C46 0.095(10) 0.045(7) 0.106(11) 0.001(7) 0.059(9) -0.019(7)
F46B 0.28(2) 0.173(14) 0.39(3) 0.190(18) 0.29(2) 0.153(15)
F46A 0.24(2) 0.30(3) 0.63(5) -0.31(3) 0.31(3) -0.17(2)
C47 0.108(12) 0.040(7) 0.124(13) -0.001(8) 0.071(11) -0.004(7)
F47A 0.232(17) 0.108(10) 0.40(3) 0.127(14) 0.23(2) 0.071(11)
F47B 0.28(2) 0.24(2) 0.31(2) -0.179(19) 0.23(2) -0.158(18)
C48 0.094(10) 0.042(7) 0.152(15) 0.014(9) 0.079(11) 0.004(7)
F48B 0.152(11) 0.123(10) 0.222(15) 0.067(10) 0.094(11) 0.039(8)
F48A 0.228(17) 0.101(9) 0.225(17) -0.081(10) 0.014(14) -0.060(10)
C49 0.138(18) 0.21(3) 0.25(3) -0.11(2) 0.15(2) -0.067(19)
F49B 0.43(3) 0.085(9) 0.183(15) 0.060(9) -0.025(17) 0.072(13)
F49A 0.248(19) 0.27(2) 0.31(2) -0.20(2) 0.194(18) -0.167(17)
C50 0.088(13) 0.077(12) 0.16(2) -0.027(13) 0.012(14) -0.005(11)
F50C 0.171(15) 0.198(17) 0.33(3) 0.067(17) 0.140(17) 0.071(13)
F50B 0.33(3) 0.25(2) 0.143(13) -0.049(14) 0.117(15) 0.072(19)
F50A 0.124(12) 0.23(2) 0.44(3) 0.07(2) 0.103(17) -0.053(13)
C51 0.068(8) 0.056(7) 0.085(9) 0.010(7) 0.039(7) 0.003(6)
C52 0.070(8) 0.055(7) 0.077(8) 0.013(6) 0.042(7) 0.012(6)
C53 0.067(7) 0.037(6) 0.055(7) -0.003(5) 0.027(6) -0.001(5)
F53B 0.107(6) 0.072(5) 0.168(9) -0.045(6) 0.094(7) -0.033(5)
F53A 0.090(6) 0.141(9) 0.125(8) 0.063(7) 0.065(6) 0.039(6)
C54 0.062(7) 0.031(5) 0.062(7) 0.003(5) 0.027(6) 0.007(5)
F54B 0.134(8) 0.095(7) 0.232(13) -0.099(8) 0.137(9) -0.063(6)
F54A 0.122(7) 0.131(8) 0.165(9) 0.086(8) 0.109(8) 0.078(7)
C55 0.049(6) 0.041(6) 0.047(6) -0.009(5) 0.019(5) 0.005(5)
F55B 0.099(6) 0.075(5) 0.132(7) -0.048(5) 0.081(6) -0.034(4)
F55A 0.087(6) 0.096(6) 0.133(8) 0.056(6) 0.067(6) 0.035(5)
C56 0.053(6) 0.034(5) 0.059(7) 0.003(5) 0.025(6) 0.002(5)
F56B 0.083(5) 0.065(5) 0.134(7) -0.041(5) 0.067(5) -0.022(4)
F56A 0.087(5) 0.078(5) 0.125(7) 0.042(5) 0.068(5) 0.032(4)
C57 0.056(6) 0.042(6) 0.051(6) -0.002(5) 0.023(6) -0.001(5)
F57B 0.105(6) 0.068(5) 0.144(8) 0.033(5) 0.079(6) 0.034(5)
F57A 0.100(6) 0.082(5) 0.129(7) -0.051(5) 0.078(6) -0.040(5)
C58 0.058(7) 0.044(6) 0.065(7) -0.004(6) 0.029(6) 0.001(5)
F58B 0.098(6) 0.105(7) 0.125(8) -0.046(6) 0.065(6) -0.044(5)
F58A 0.102(7) 0.104(7) 0.149(9) 0.048(7) 0.075(7) 0.020(6)
C59 0.100(11) 0.051(8) 0.120(13) -0.018(9) 0.066(11) -0.011(8)
F59B 0.157(10) 0.156(10) 0.172(11) -0.084(9) 0.118(10) -0.081(9)
F59A 0.205(13) 0.122(9) 0.281(17) 0.101(10) 0.201(13) 0.103(9)
C60 0.079(10) 0.087(11) 0.113(13) -0.021(10) 0.062(10) -0.008(9)
F60A 0.184(11) 0.107(8) 0.219(13) -0.037(8) 0.165(11) -0.030(8)
F60C 0.181(12) 0.117(9) 0.248(16) 0.025(10) 0.155(13) 0.000(9)
F60B 0.096(8) 0.257(17) 0.143(10) -0.051(12) 0.058(8) -0.052(10)

loop_
_atom_type_symbol
_atom_type_description
_atom_type_scat_dispersion_real
_atom_type_scat_dispersion_imag
_atom_type_scat_source
C C 0.0033 0.0016 'International Tables Vol C Tables 4.2.6.8 and 6.1.1.4'
H H 0.0000 0.0000 'International Tables Vol C Tables 4.2.6.8 and 6.1.1.4'
F F 0.0171 0.0103 'International Tables Vol C Tables 4.2.6.8 and 6.1.1.4'
P P 0.1023 0.0942 'International Tables Vol C Tables 4.2.6.8 and 6.1.1.4'
Pd Pd -0.9988 1.0072 'International Tables Vol C Tables 4.2.6.8 and 6.1.1.4'
O O 0.0106 0.0060 'International Tables Vol C Tables 4.2.6.8 and 6.1.1.4'

loop_
_geom_angle_atom_site_label_1
_geom_angle_atom_site_label_2
_geom_angle_atom_site_label_3
_geom_angle
_geom_angle_site_symmetry_1
_geom_angle_site_symmetry_3
_geom_angle_publ_flag
C11 Pd1 O1 173.2(4) . . ?
C11 Pd1 P1 83.6(3) . . ?
O1 Pd1 P1 89.9(3) . . ?
C11 Pd1 P2 84.0(3) . . ?
O1 Pd1 P2 102.7(3) . . ?
P1 Pd1 P2 166.98(12) . . ?
C12A P1 C21 109.2(6) . . ?
C12A P1 C31 105.7(5) . . ?
C21 P1 C31 104.2(5) . . ?
C12A P1 Pd1 103.5(4) . . ?
C21 P1 Pd1 116.8(4) . . ?
C31 P1 Pd1 116.8(4) . . ?
C1 O1 Pd1 124.9(13) . . ?
O1 C1 O2 132.1(18) . . ?
O1 C1 C2 111(2) . . ?
O2 C1 C2 117(2) . . ?
C51 P2 C16A 104.0(6) . . ?
C51 P2 C41 105.5(6) . . ?
C16A P2 C41 107.2(6) . . ?
C51 P2 Pd1 116.4(4) . . ?
C16A P2 Pd1 102.7(4) . . ?
C41 P2 Pd1 119.6(4) . . ?
F3 C2 F1 97(3) . . ?
F3 C2 F2 120(2) . . ?
F1 C2 F2 107(2) . . ?
F3 C2 C1 118.0(18) . . ?
F1 C2 C1 112.5(14) . . ?
F2 C2 C1 102(3) . . ?
C12 C11 C16 117.8(10) . . ?
C12 C11 Pd1 121.2(8) . . ?
C16 C11 Pd1 120.9(8) . . ?
C12 C12A P1 108.1(8) . . ?
C11 C12 C13 121.5(11) . . ?
C11 C12 C12A 119.8(10) . . ?
C13 C12 C12A 118.6(11) . . ?
C14 C13 C12 118.8(12) . . ?
C13 C14 C15 120.7(12) . . ?
C16 C15 C14 120.6(12) . . ?
C15 C16 C11 120.2(12) . . ?
C15 C16 C16A 120.8(11) . . ?
C11 C16 C16A 118.4(10) . . ?
C16 C16A P2 108.1(8) . . ?
C22 C21 P1 112.3(8) . . ?
C23 C22 C21 118.5(11) . . ?
F23B C23 F23A 98.2(14) . . ?
F23B C23 C22 114.2(12) . . ?
F23A C23 C22 105.4(11) . . ?
F23B C23 C24 112.2(10) . . ?
F23A C23 C24 106.1(10) . . ?
C22 C23 C24 118.0(11) . . ?
F24A C24 F24B 102.3(15) . . ?
F24A C24 C23 107.7(11) . . ?
F24B C24 C23 107.7(10) . . ?
F24A C24 C25 107.1(10) . . ?
F24B C24 C25 109.1(10) . . ?
C23 C24 C25 121.2(11) . . ?
F25B C25 F25A 104.1(11) . . ?
F25B C25 C26 108.9(9) . . ?
F25A C25 C26 110.1(9) . . ?
F25B C25 C24 106.2(10) . . ?
F25A C25 C24 108.9(9) . . ?
C26 C25 C24 117.8(10) . . ?
F26B C26 F26A 105.8(9) . . ?
F26B C26 C25 110.0(9) . . ?
F26A C26 C25 106.6(9) . . ?
F26B C26 C27 109.7(9) . . ?
F26A C26 C27 106.8(8) . . ?
C25 C26 C27 117.2(9) . . ?
F27B C27 F27A 107.5(9) . . ?
F27B C27 C28 109.7(9) . . ?
F27A C27 C28 106.0(8) . . ?
F27B C27 C26 109.0(8) . . ?
F27A C27 C26 106.4(9) . . ?
C28 C27 C26 117.8(10) . . ?
F28B C28 F28A 105.7(8) . . ?
F28B C28 C29 110.1(9) . . ?
F28A C28 C29 106.2(9) . . ?
F28B C28 C27 110.7(9) . . ?
F28A C28 C27 106.5(9) . . ?
C29 C28 C27 116.9(9) . . ?
F29B C29 F29A 108.5(9) . . ?
F29B C29 C28 111.1(9) . . ?
F29A C29 C28 107.7(9) . . ?
F29B C29 C30 107.7(9) . . ?
F29A C29 C30 102.4(9) . . ?
C28 C29 C30 118.8(10) . . ?
F30A C30 F30C 114.9(11) . . ?
F30A C30 F30B 104.3(10) . . ?
F30C C30 F30B 105.7(11) . . ?
F30A C30 C29 110.6(11) . . ?
F30C C30 C29 113.6(10) . . ?
F30B C30 C29 106.8(10) . . ?
C32 C31 P1 112.0(7) . . ?
C33 C32 C31 110.5(9) . . ?
F33B C33 F33A 106.8(8) . . ?
F33B C33 C32 111.1(9) . . ?
F33A C33 C32 109.1(8) . . ?
F33B C33 C34 108.5(7) . . ?
F33A C33 C34 106.9(8) . . ?
C32 C33 C34 114.1(9) . . ?
F34B C34 F34A 108.9(9) . . ?
F34B C34 C33 109.1(8) . . ?
F34A C34 C33 107.6(8) . . ?
F34B C34 C35 109.3(8) . . ?
F34A C34 C35 106.6(8) . . ?
C33 C34 C35 115.2(9) . . ?
F35B C35 F35A 108.6(9) . . ?
F35B C35 C34 111.2(8) . . ?
F35A C35 C34 107.6(8) . . ?
F35B C35 C36 108.5(8) . . ?
F35A C35 C36 105.0(8) . . ?
C34 C35 C36 115.5(9) . . ?
F36B C36 F36A 106.5(8) . . ?
F36B C36 C37 109.3(8) . . ?
F36A C36 C37 106.1(8) . . ?
F36B C36 C35 110.6(8) . . ?
F36A C36 C35 107.2(8) . . ?
C37 C36 C35 116.6(9) . . ?
F37B C37 F37A 107.0(8) . . ?
F37B C37 C38 110.4(8) . . ?
F37A C37 C38 106.5(8) . . ?
F37B C37 C36 109.0(8) . . ?
F37A C37 C36 106.2(8) . . ?
C38 C37 C36 117.1(8) . . ?
F38A C38 F38B 106.6(9) . . ?
F38A C38 C37 108.4(8) . . ?
F38B C38 C37 109.7(9) . . ?
F38A C38 C39 106.0(10) . . ?
F38B C38 C39 109.8(10) . . ?
C37 C38 C39 115.9(9) . . ?
F39B C39 F39A 111.0(14) . . ?
F39B C39 C40 109.8(13) . . ?
F39A C39 C40 101.5(12) . . ?
F39B C39 C38 110.4(11) . . ?
F39A C39 C38 103.8(11) . . ?
C40 C39 C38 119.6(12) . . ?
F40C C40 F40A 111.6(14) . . ?
F40C C40 F40B 97.4(18) . . ?
F40A C40 F40B 105.7(14) . . ?
F40C C40 C39 114.5(13) . . ?
F40A C40 C39 115.4(14) . . ?
F40B C40 C39 110.5(13) . . ?
C42 C41 P2 111.6(8) . . ?
C41 C42 C43 116.5(11) . . ?
F43A C43 F43B 104.5(10) . . ?
F43A C43 C44 111.5(10) . . ?
F43B C43 C44 106.9(9) . . ?
F43A C43 C42 107.5(10) . . ?
F43B C43 C42 108.8(10) . . ?
C44 C43 C42 117.0(10) . . ?
F44B C44 F44A 102.9(11) . . ?
F44B C44 C43 110.4(10) . . ?
F44A C44 C43 106.9(10) . . ?
F44B C44 C45 109.9(10) . . ?
F44A C44 C45 107.0(10) . . ?
C43 C44 C45 118.5(10) . . ?
F45B C45 F45A 101.1(15) . . ?
F45B C45 C46 111.0(12) . . ?
F45A C45 C46 102.5(11) . . ?
F45B C45 C44 111.1(11) . . ?
F45A C45 C44 107.9(11) . . ?
C46 C45 C44 120.9(10) . . ?
F46B C46 F46A 80.5(17) . . ?
F46B C46 C47 113.7(12) . . ?
F46A C46 C47 100.5(13) . . ?
F46B C46 C45 112.6(11) . . ?
F46A C46 C45 110.2(13) . . ?
C47 C46 C45 127.6(11) . . ?
C46 F46B F46A 50.2(9) . . ?
C46 F46A F46B 49.3(10) . . ?
F47A C47 F47B 83.0(15) . . ?
F47A C47 C48 110.0(11) . . ?
F47B C47 C48 110.2(13) . . ?
F47A C47 C46 107.1(11) . . ?
F47B C47 C46 104.1(12) . . ?
C48 C47 C46 131.5(11) . . ?
C47 F47A F47B 48.5(9) . . ?
C47 F47B F47A 48.4(8) . . ?
F48B C48 F48A 91.2(12) . . ?
F48B C48 C47 105.0(11) . . ?
F48A C48 C47 111.3(13) . . ?
F48B C48 C49 114.8(13) . . ?
F48A C48 C49 100.5(13) . . ?
C47 C48 C49 127.9(13) . . ?
F49A C49 F49B 109(2) . . ?
F49A C49 C48 102.1(13) . . ?
F49B C49 C48 108.1(16) . . ?
F49A C49 C50 107.5(14) . . ?
F49B C49 C50 102.5(16) . . ?
C48 C49 C50 126.8(17) . . ?
F50A C50 F50B 121(3) . . ?
F50A C50 F50C 101.6(18) . . ?
F50B C50 F50C 106.4(18) . . ?
F50A C50 C49 109.4(18) . . ?
F50B C50 C49 108.4(15) . . ?
F50C C50 C49 109.1(18) . . ?
C52 C51 P2 111.6(9) . . ?
C53 C52 C51 113.7(11) . . ?
F53B C53 F53A 104.6(10) . . ?
F53B C53 C52 111.3(10) . . ?
F53A C53 C52 108.2(10) . . ?
F53B C53 C54 109.9(9) . . ?
F53A C53 C54 106.9(10) . . ?
C52 C53 C54 115.2(9) . . ?
F54A C54 F54B 104.0(11) . . ?
F54A C54 C53 107.8(10) . . ?
F54B C54 C53 109.7(10) . . ?
F54A C54 C55 106.8(9) . . ?
F54B C54 C55 109.2(9) . . ?
C53 C54 C55 118.4(9) . . ?
F55B C55 F55A 107.0(10) . . ?
F55B C55 C54 109.6(9) . . ?
F55A C55 C54 107.2(9) . . ?
F55B C55 C56 110.0(9) . . ?
F55A C55 C56 108.1(9) . . ?
C54 C55 C56 114.7(9) . . ?
F56A C56 F56B 109.1(10) . . ?
F56A C56 C55 109.8(9) . . ?
F56B C56 C55 108.7(9) . . ?
F56A C56 C57 110.0(9) . . ?
F56B C56 C57 106.1(9) . . ?
C55 C56 C57 113.0(9) . . ?
F57B C57 F57A 108.2(10) . . ?
F57B C57 C58 107.3(9) . . ?
F57A C57 C58 108.0(9) . . ?
F57B C57 C56 110.2(9) . . ?
F57A C57 C56 108.9(9) . . ?
C58 C57 C56 114.0(9) . . ?
F58B C58 F58A 104.8(11) . . ?
F58B C58 C59 108.4(11) . . ?
F58A C58 C59 108.9(11) . . ?
F58B C58 C57 109.6(10) . . ?
F58A C58 C57 109.0(9) . . ?
C59 C58 C57 115.6(10) . . ?
F59A C59 F59B 106.7(14) . . ?
F59A C59 C58 112.1(14) . . ?
F59B C59 C58 106.9(13) . . ?
F59A C59 C60 107.6(15) . . ?
F59B C59 C60 102.3(13) . . ?
C58 C59 C60 120.1(12) . . ?
F60B C60 F60A 113.8(15) . . ?
F60B C60 F60C 94.5(15) . . ?
F60A C60 F60C 105.6(16) . . ?
F60B C60 C59 112.0(16) . . ?
F60A C60 C59 115.5(14) . . ?
F60C C60 C59 113.5(14) . . ?

loop_
_geom_bond_atom_site_label_1
_geom_bond_atom_site_label_2
_geom_bond_distance
_geom_bond_site_symmetry_2
_geom_bond_publ_flag
Pd1 C11 2.008(11) . ?
Pd1 O1 2.126(9) . ?
Pd1 P1 2.275(3) . ?
Pd1 P2 2.298(3) . ?
P1 C12A 1.817(12) . ?
P1 C21 1.834(11) . ?
P1 C31 1.830(10) . ?
O1 C1 1.13(2) . ?
C1 O2 1.27(2) . ?
C1 C2 1.66(3) . ?
F1 C2 1.31(3) . ?
P2 C51 1.832(13) . ?
P2 C16A 1.825(13) . ?
P2 C41 1.829(12) . ?
C2 F3 1.19(3) . ?
C2 F2 1.24(3) . ?
C11 C12 1.393(16) . ?
C11 C16 1.417(15) . ?
C12A C12 1.508(16) . ?
C12 C13 1.394(15) . ?
C13 C14 1.382(17) . ?
C14 C15 1.382(18) . ?
C15 C16 1.370(16) . ?
C16 C16A 1.522(17) . ?
C21 C22 1.481(15) . ?
C22 C23 1.462(15) . ?
C23 F23B 1.271(14) . ?
C23 F23A 1.342(16) . ?
C23 C24 1.492(16) . ?
C24 F24A 1.282(16) . ?
C24 F24B 1.279(16) . ?
C24 C25 1.538(15) . ?
C25 F25B 1.316(14) . ?
C25 F25A 1.335(14) . ?
C25 C26 1.509(15) . ?
C26 F26B 1.315(12) . ?
C26 F26A 1.384(12) . ?
C26 C27 1.542(15) . ?
C27 F27B 1.334(13) . ?
C27 F27A 1.353(12) . ?
C27 C28 1.521(15) . ?
C28 F28B 1.343(12) . ?
C28 F28A 1.395(13) . ?
C28 C29 1.502(15) . ?
C29 F29B 1.326(12) . ?
C29 F29A 1.370(13) . ?
C29 C30 1.566(16) . ?
C30 F30A 1.277(14) . ?
C30 F30C 1.288(14) . ?
C30 F30B 1.390(16) . ?
C31 C32 1.521(14) . ?
C32 C33 1.516(14) . ?
C33 F33B 1.344(11) . ?
C33 F33A 1.367(12) . ?
C33 C34 1.540(14) . ?
C34 F34B 1.326(12) . ?
C34 F34A 1.358(12) . ?
C34 C35 1.555(14) . ?
C35 F35B 1.296(12) . ?
C35 F35A 1.359(12) . ?
C35 C36 1.566(14) . ?
C36 F36B 1.331(12) . ?
C36 F36A 1.362(12) . ?
C36 C37 1.550(14) . ?
C37 F37B 1.325(11) . ?
C37 F37A 1.388(12) . ?
C37 C38 1.520(14) . ?
C38 F38A 1.321(13) . ?
C38 F38B 1.326(12) . ?
C38 C39 1.543(16) . ?
C39 F39B 1.266(18) . ?
C39 F39A 1.395(19) . ?
C39 C40 1.477(18) . ?
C40 F40C 1.275(18) . ?
C40 F40A 1.273(17) . ?
C40 F40B 1.286(19) . ?
C41 C42 1.492(12) . ?
C42 C43 1.492(12) . ?
C43 F43A 1.331(14) . ?
C43 F43B 1.366(14) . ?
C43 C44 1.497(12) . ?
C44 F44B 1.294(15) . ?
C44 F44A 1.376(14) . ?
C44 C45 1.507(11) . ?
C45 F45B 1.245(16) . ?
C45 F45A 1.291(19) . ?
C45 C46 1.489(12) . ?
C46 F46B 1.315(12) . ?
C46 F46A 1.331(14) . ?
C46 C47 1.444(12) . ?
F46B F46A 1.71(3) . ?
C47 F47A 1.347(13) . ?
C47 F47B 1.349(13) . ?
C47 C48 1.452(12) . ?
F47A F47B 1.79(3) . ?
C48 F48B 1.374(12) . ?
C48 F48A 1.392(13) . ?
C48 C49 1.455(13) . ?
C49 F49A 1.385(14) . ?
C49 F49B 1.375(15) . ?
C49 C50 1.456(14) . ?
C50 F50A 1.203(14) . ?
C50 F50B 1.255(14) . ?
C50 F50C 1.281(15) . ?
C51 C52 1.467(17) . ?
C52 C53 1.492(16) . ?
C53 F53B 1.331(13) . ?
C53 F53A 1.355(14) . ?
C53 C54 1.500(16) . ?
C54 F54A 1.328(14) . ?
C54 F54B 1.329(14) . ?
C54 C55 1.536(15) . ?
C55 F55B 1.304(12) . ?
C55 F55A 1.340(13) . ?
C55 C56 1.554(15) . ?
C56 F56A 1.301(13) . ?
C56 F56B 1.336(13) . ?
C56 C57 1.571(15) . ?
C57 F57B 1.293(13) . ?
C57 F57A 1.310(13) . ?
C57 C58 1.571(16) . ?
C58 F58B 1.296(14) . ?
C58 F58A 1.345(14) . ?
C58 C59 1.504(18) . ?
C59 F59A 1.246(18) . ?
C59 F59B 1.418(19) . ?
C59 C60 1.48(2) . ?
C60 F60B 1.249(19) . ?
C60 F60A 1.267(17) . ?
C60 F60C 1.37(2) . ?

loop_
_geom_torsion_atom_site_label_1
_geom_torsion_atom_site_label_2
_geom_torsion_atom_site_label_3
_geom_torsion_atom_site_label_4
_geom_torsion
_geom_torsion_site_symmetry_1
_geom_torsion_site_symmetry_2
_geom_torsion_site_symmetry_3
_geom_torsion_site_symmetry_4
_geom_torsion_publ_flag
C11 Pd1 P1 C12A 10.6(4) . . . . ?
O1 Pd1 P1 C12A -167.5(4) . . . . ?
P2 Pd1 P1 C12A 28.4(6) . . . . ?
C11 Pd1 P1 C21 130.6(5) . . . . ?
O1 Pd1 P1 C21 -47.6(5) . . . . ?
P2 Pd1 P1 C21 148.4(6) . . . . ?
C11 Pd1 P1 C31 -105.1(5) . . . . ?
O1 Pd1 P1 C31 76.7(5) . . . . ?
P2 Pd1 P1 C31 -87.3(6) . . . . ?
C11 Pd1 O1 C1 -179(100) . . . . ?
P1 Pd1 O1 C1 -163.6(13) . . . . ?
P2 Pd1 O1 C1 12.8(13) . . . . ?
Pd1 O1 C1 O2 6(3) . . . . ?
Pd1 O1 C1 C2 -177.5(9) . . . . ?
C11 Pd1 P2 C51 101.5(6) . . . . ?
O1 Pd1 P2 C51 -80.0(6) . . . . ?
P1 Pd1 P2 C51 83.7(7) . . . . ?
C11 Pd1 P2 C16A -11.4(5) . . . . ?
O1 Pd1 P2 C16A 167.2(5) . . . . ?
P1 Pd1 P2 C16A -29.2(7) . . . . ?
C11 Pd1 P2 C41 -129.9(6) . . . . ?
O1 Pd1 P2 C41 48.7(6) . . . . ?
P1 Pd1 P2 C41 -147.7(6) . . . . ?
O1 C1 C2 F3 37(3) . . . . ?
O2 C1 C2 F3 -145(3) . . . . ?
O1 C1 C2 F1 -74(3) . . . . ?
O2 C1 C2 F1 104(3) . . . . ?
O1 C1 C2 F2 172(2) . . . . ?
O2 C1 C2 F2 -11(3) . . . . ?
O1 Pd1 C11 C12 15(4) . . . . ?
P1 Pd1 C11 C12 -0.8(7) . . . . ?
P2 Pd1 C11 C12 -176.8(8) . . . . ?
O1 Pd1 C11 C16 -170(3) . . . . ?
P1 Pd1 C11 C16 174.4(8) . . . . ?
P2 Pd1 C11 C16 -1.6(7) . . . . ?
C21 P1 C12A C12 -143.7(7) . . . . ?
C31 P1 C12A C12 104.7(8) . . . . ?
Pd1 P1 C12A C12 -18.6(7) . . . . ?
C16 C11 C12 C13 -5.8(14) . . . . ?
Pd1 C11 C12 C13 169.5(8) . . . . ?
C16 C11 C12 C12A 171.8(9) . . . . ?
Pd1 C11 C12 C12A -12.8(12) . . . . ?
P1 C12A C12 C11 21.2(11) . . . . ?
P1 C12A C12 C13 -161.1(8) . . . . ?
C11 C12 C13 C14 1.1(15) . . . . ?
C12A C12 C13 C14 -176.6(9) . . . . ?
C12 C13 C14 C15 4.0(16) . . . . ?
C13 C14 C15 C16 -4.2(17) . . . . ?
C14 C15 C16 C11 -0.7(16) . . . . ?
C14 C15 C16 C16A 170.9(10) . . . . ?
C12 C11 C16 C15 5.6(14) . . . . ?
Pd1 C11 C16 C15 -169.7(8) . . . . ?
C12 C11 C16 C16A -166.2(9) . . . . ?
Pd1 C11 C16 C16A 18.4(12) . . . . ?
C15 C16 C16A P2 161.2(9) . . . . ?
C11 C16 C16A P2 -27.1(12) . . . . ?
C51 P2 C16A C16 -99.5(8) . . . . ?
C41 P2 C16A C16 149.1(8) . . . . ?
Pd1 P2 C16A C16 22.2(8) . . . . ?
C12A P1 C21 C22 72.2(11) . . . . ?
C31 P1 C21 C22 -175.2(10) . . . . ?
Pd1 P1 C21 C22 -44.7(12) . . . . ?
P1 C21 C22 C23 165.6(11) . . . . ?
C21 C22 C23 F23B 43(2) . . . . ?
C21 C22 C23 F23A -64.1(18) . . . . ?
C21 C22 C23 C24 177.7(12) . . . . ?
F23B C23 C24 F24A 77.9(18) . . . . ?
F23A C23 C24 F24A -175.9(15) . . . . ?
C22 C23 C24 F24A -58.1(18) . . . . ?
F23B C23 C24 F24B -172.4(16) . . . . ?
F23A C23 C24 F24B -66.2(17) . . . . ?
C22 C23 C24 F24B 51.6(18) . . . . ?
F23B C23 C24 C25 -45.9(18) . . . . ?
F23A C23 C24 C25 60.3(16) . . . . ?
C22 C23 C24 C25 178.1(12) . . . . ?
F24A C24 C25 F25B -65.6(16) . . . . ?
F24B C24 C25 F25B -175.7(14) . . . . ?
C23 C24 C25 F25B 58.4(15) . . . . ?
F24A C24 C25 F25A -177.1(14) . . . . ?
F24B C24 C25 F25A 72.8(16) . . . . ?
C23 C24 C25 F25A -53.1(15) . . . . ?
F24A C24 C25 C26 56.7(17) . . . . ?
F24B C24 C25 C26 -53.4(17) . . . . ?
C23 C24 C25 C26 -179.3(10) . . . . ?
F25B C25 C26 F26B 67.8(13) . . . . ?
F25A C25 C26 F26B -178.7(10) . . . . ?
C24 C25 C26 F26B -53.2(14) . . . . ?
F25B C25 C26 F26A -177.9(10) . . . . ?
F25A C25 C26 F26A -64.4(12) . . . . ?
C24 C25 C26 F26A 61.2(13) . . . . ?
F25B C25 C26 C27 -58.4(14) . . . . ?
F25A C25 C26 C27 55.1(14) . . . . ?
C24 C25 C26 C27 -179.3(10) . . . . ?
F26B C26 C27 F27B 178.3(9) . . . . ?
F26A C26 C27 F27B 64.1(11) . . . . ?
C25 C26 C27 F27B -55.3(13) . . . . ?
F26B C26 C27 F27A -66.1(11) . . . . ?
F26A C26 C27 F27A 179.7(8) . . . . ?
C25 C26 C27 F27A 60.3(12) . . . . ?
F26B C26 C27 C28 52.6(13) . . . . ?
F26A C26 C27 C28 -61.7(12) . . . . ?
C25 C26 C27 C28 178.9(9) . . . . ?
F27B C27 C28 F28B -179.4(8) . . . . ?
F27A C27 C28 F28B 64.8(11) . . . . ?
C26 C27 C28 F28B -54.0(13) . . . . ?
F27B C27 C28 F28A -64.9(11) . . . . ?
F27A C27 C28 F28A 179.3(8) . . . . ?
C26 C27 C28 F28A 60.5(12) . . . . ?
F27B C27 C28 C29 53.5(13) . . . . ?
F27A C27 C28 C29 -62.3(13) . . . . ?
C26 C27 C28 C29 178.9(9) . . . . ?
F28B C28 C29 F29B 176.4(8) . . . . ?
F28A C28 C29 F29B 62.4(11) . . . . ?
C27 C28 C29 F29B -56.2(13) . . . . ?
F28B C28 C29 F29A -65.0(11) . . . . ?
F28A C28 C29 F29A -178.9(8) . . . . ?
C27 C28 C29 F29A 62.5(12) . . . . ?
F28B C28 C29 C30 50.7(14) . . . . ?
F28A C28 C29 C30 -63.3(13) . . . . ?
C27 C28 C29 C30 178.1(10) . . . . ?
F29B C29 C30 F30A 47.2(14) . . . . ?
F29A C29 C30 F30A -67.0(13) . . . . ?
C28 C29 C30 F30A 174.6(10) . . . . ?
F29B C29 C30 F30C 178.2(10) . . . . ?
F29A C29 C30 F30C 63.9(13) . . . . ?
C28 C29 C30 F30C -54.5(16) . . . . ?
F29B C29 C30 F30B -65.7(12) . . . . ?
F29A C29 C30 F30B -179.9(9) . . . . ?
C28 C29 C30 F30B 61.7(14) . . . . ?
C12A P1 C31 C32 -57.8(10) . . . . ?
C21 P1 C31 C32 -172.8(8) . . . . ?
Pd1 P1 C31 C32 56.7(9) . . . . ?
P1 C31 C32 C33 176.4(7) . . . . ?
C31 C32 C33 F33B -54.7(12) . . . . ?
C31 C32 C33 F33A 62.7(12) . . . . ?
C31 C32 C33 C34 -177.8(9) . . . . ?
F33B C33 C34 F34B 178.3(8) . . . . ?
F33A C33 C34 F34B 63.4(10) . . . . ?
C32 C33 C34 F34B -57.3(12) . . . . ?
F33B C33 C34 F34A -63.7(10) . . . . ?
F33A C33 C34 F34A -178.6(7) . . . . ?
C32 C33 C34 F34A 60.7(11) . . . . ?
F33B C33 C34 C35 54.9(12) . . . . ?
F33A C33 C34 C35 -59.9(10) . . . . ?
C32 C33 C34 C35 179.4(8) . . . . ?
F34B C34 C35 F35B 179.9(8) . . . . ?
F34A C34 C35 F35B 62.3(11) . . . . ?
C33 C34 C35 F35B -56.9(12) . . . . ?
F34B C34 C35 F35A -61.3(11) . . . . ?
F34A C34 C35 F35A -178.9(8) . . . . ?
C33 C34 C35 F35A 61.9(11) . . . . ?
F34B C34 C35 C36 55.6(12) . . . . ?
F34A C34 C35 C36 -62.0(11) . . . . ?
C33 C34 C35 C36 178.8(8) . . . . ?
F35B C35 C36 F36B 179.4(8) . . . . ?
F35A C35 C36 F36B 63.5(11) . . . . ?
C34 C35 C36 F36B -54.9(12) . . . . ?
F35B C35 C36 F36A -64.9(11) . . . . ?
F35A C35 C36 F36A 179.2(8) . . . . ?
C34 C35 C36 F36A 60.8(11) . . . . ?
F35B C35 C36 C37 53.7(12) . . . . ?
F35A C35 C36 C37 -62.2(11) . . . . ?
C34 C35 C36 C37 179.5(8) . . . . ?
F36B C36 C37 F37B 179.3(8) . . . . ?
F36A C36 C37 F37B 64.8(10) . . . . ?
C35 C36 C37 F37B -54.4(12) . . . . ?
F36B C36 C37 F37A -65.8(10) . . . . ?
F36A C36 C37 F37A 179.8(7) . . . . ?
C35 C36 C37 F37A 60.5(11) . . . . ?
F36B C36 C37 C38 53.1(12) . . . . ?
F36A C36 C37 C38 -61.4(11) . . . . ?
C35 C36 C37 C38 179.3(8) . . . . ?
F37B C37 C38 F38A -66.3(11) . . . . ?
F37A C37 C38 F38A 177.8(8) . . . . ?
C36 C37 C38 F38A 59.1(12) . . . . ?
F37B C37 C38 F38B 177.6(9) . . . . ?
F37A C37 C38 F38B 61.8(11) . . . . ?
C36 C37 C38 F38B -56.9(13) . . . . ?
F37B C37 C38 C39 52.6(13) . . . . ?
F37A C37 C38 C39 -63.2(12) . . . . ?
C36 C37 C38 C39 178.1(10) . . . . ?
F38A C38 C39 F39B 67.3(15) . . . . ?
F38B C38 C39 F39B -177.9(14) . . . . ?
C37 C38 C39 F39B -53.0(17) . . . . ?
F38A C38 C39 F39A -173.6(11) . . . . ?
F38B C38 C39 F39A -58.9(13) . . . . ?
C37 C38 C39 F39A 66.1(14) . . . . ?
F38A C38 C39 C40 -61.6(16) . . . . ?
F38B C38 C39 C40 53.2(17) . . . . ?
C37 C38 C39 C40 178.2(12) . . . . ?
F39B C39 C40 F40C -176.8(18) . . . . ?
F39A C39 C40 F40C 66(2) . . . . ?
C38 C39 C40 F40C -48(2) . . . . ?
F39B C39 C40 F40A 52(2) . . . . ?
F39A C39 C40 F40A -65.9(18) . . . . ?
C38 C39 C40 F40A -179.1(13) . . . . ?
F39B C39 C40 F40B -68(2) . . . . ?
F39A C39 C40 F40B 174.4(17) . . . . ?
C38 C39 C40 F40B 61(2) . . . . ?
C51 P2 C41 C42 166.0(10) . . . . ?
C16A P2 C41 C42 -83.5(11) . . . . ?
Pd1 P2 C41 C42 32.6(12) . . . . ?
P2 C41 C42 C43 -179.1(10) . . . . ?
C41 C42 C43 F43A 60.4(15) . . . . ?
C41 C42 C43 F43B -52.3(15) . . . . ?
C41 C42 C43 C44 -173.4(12) . . . . ?
F43A C43 C44 F44B 175.1(11) . . . . ?
F43B C43 C44 F44B -71.3(12) . . . . ?
C42 C43 C44 F44B 50.8(15) . . . . ?
F43A C43 C44 F44A 63.8(13) . . . . ?
F43B C43 C44 F44A 177.4(10) . . . . ?
C42 C43 C44 F44A -60.4(15) . . . . ?
F43A C43 C44 C45 -56.9(15) . . . . ?
F43B C43 C44 C45 56.7(15) . . . . ?
C42 C43 C44 C45 178.8(11) . . . . ?
F44B C44 C45 F45B 179.1(16) . . . . ?
F44A C44 C45 F45B -69.8(18) . . . . ?
C43 C44 C45 F45B 51(2) . . . . ?
F44B C44 C45 F45A 69.1(15) . . . . ?
F44A C44 C45 F45A -179.8(13) . . . . ?
C43 C44 C45 F45A -59.1(17) . . . . ?
F44B C44 C45 C46 -48.2(17) . . . . ?
F44A C44 C45 C46 62.9(16) . . . . ?
C43 C44 C45 C46 -176.4(12) . . . . ?
F45B C45 C46 F46B 102(2) . . . . ?
F45A C45 C46 F46B -150.5(19) . . . . ?
C44 C45 C46 F46B -31(2) . . . . ?
F45B C45 C46 F46A -170(2) . . . . ?
F45A C45 C46 F46A -63(2) . . . . ?
C44 C45 C46 F46A 57(2) . . . . ?
F45B C45 C46 C47 -48(2) . . . . ?
F45A C45 C46 C47 59(2) . . . . ?
C44 C45 C46 C47 179.2(13) . . . . ?
C47 C46 F46B F46A -97.4(15) . . . . ?
C45 C46 F46B F46A 108.0(15) . . . . ?
C47 C46 F46A F46B 112.5(12) . . . . ?
C45 C46 F46A F46B -110.7(12) . . . . ?
F46B C46 C47 F47A 171.6(19) . . . . ?
F46A C46 C47 F47A 87(2) . . . . ?
C45 C46 C47 F47A -38(2) . . . . ?
F46B C46 C47 F47B -102(2) . . . . ?
F46A C46 C47 F47B 174(2) . . . . ?
C45 C46 C47 F47B 48(2) . . . . ?
F46B C46 C47 C48 33(3) . . . . ?
F46A C46 C47 C48 -51(2) . . . . ?
C45 C46 C47 C48 -177.1(15) . . . . ?
C48 C47 F47A F47B -109.0(13) . . . . ?
C46 C47 F47A F47B 102.7(13) . . . . ?
C48 C47 F47B F47A 108.8(13) . . . . ?
C46 C47 F47B F47A -106.0(12) . . . . ?
F47A C47 C48 F48B -179.2(15) . . . . ?
F47B C47 C48 F48B 91.0(18) . . . . ?
C46 C47 C48 F48B -41(2) . . . . ?
F47A C47 C48 F48A -81.8(17) . . . . ?
F47B C47 C48 F48A -171.6(17) . . . . ?
C46 C47 C48 F48A 56(2) . . . . ?
F47A C47 C48 C49 42(2) . . . . ?
F47B C47 C48 C49 -48(2) . . . . ?
C46 C47 C48 C49 179.4(15) . . . . ?
F48B C48 C49 F49A -79(2) . . . . ?
F48A C48 C49 F49A -175.6(16) . . . . ?
C47 C48 C49 F49A 57(2) . . . . ?
F48B C48 C49 F49B 165.5(15) . . . . ?
F48A C48 C49 F49B 69.2(18) . . . . ?
C47 C48 C49 F49B -59(2) . . . . ?
F48B C48 C49 C50 44(2) . . . . ?
F48A C48 C49 C50 -53(2) . . . . ?
C47 C48 C49 C50 179.6(16) . . . . ?
F49A C49 C50 F50A -39(3) . . . . ?
F49B C49 C50 F50A 76(2) . . . . ?
C48 C49 C50 F50A -160(2) . . . . ?
F49A C49 C50 F50B -173(2) . . . . ?
F49B C49 C50 F50B -58(2) . . . . ?
C48 C49 C50 F50B 66(3) . . . . ?
F49A C49 C50 F50C 71(2) . . . . ?
F49B C49 C50 F50C -173.5(17) . . . . ?
C48 C49 C50 F50C -49(2) . . . . ?
C16A P2 C51 C52 65.2(11) . . . . ?
C41 P2 C51 C52 177.9(10) . . . . ?
Pd1 P2 C51 C52 -46.9(11) . . . . ?
P2 C51 C52 C53 -167.8(9) . . . . ?
C51 C52 C53 F53B -48.9(15) . . . . ?
C51 C52 C53 F53A 65.6(15) . . . . ?
C51 C52 C53 C54 -174.9(11) . . . . ?
F53B C53 C54 F54A -73.1(12) . . . . ?
F53A C53 C54 F54A 173.9(10) . . . . ?
C52 C53 C54 F54A 53.6(14) . . . . ?
F53B C53 C54 F54B 174.3(11) . . . . ?
F53A C53 C54 F54B 61.3(13) . . . . ?
C52 C53 C54 F54B -59.0(14) . . . . ?
F53B C53 C54 C55 48.1(14) . . . . ?
F53A C53 C54 C55 -64.9(13) . . . . ?
C52 C53 C54 C55 174.8(10) . . . . ?
F54A C54 C55 F55B 63.7(13) . . . . ?
F54B C54 C55 F55B 175.6(11) . . . . ?
C53 C54 C55 F55B -57.9(13) . . . . ?
F54A C54 C55 F55A 179.5(10) . . . . ?
F54B C54 C55 F55A -68.6(13) . . . . ?
C53 C54 C55 F55A 57.8(13) . . . . ?
F54A C54 C55 C56 -60.5(12) . . . . ?
F54B C54 C55 C56 51.4(13) . . . . ?
C53 C54 C55 C56 177.8(9) . . . . ?
F55B C55 C56 F56A -71.4(12) . . . . ?
F55A C55 C56 F56A 172.1(9) . . . . ?
C54 C55 C56 F56A 52.6(12) . . . . ?
F55B C55 C56 F56B 169.2(9) . . . . ?
F55A C55 C56 F56B 52.7(11) . . . . ?
C54 C55 C56 F56B -66.7(12) . . . . ?
F55B C55 C56 C57 51.7(12) . . . . ?
F55A C55 C56 C57 -64.8(12) . . . . ?
C54 C55 C56 C57 175.8(9) . . . . ?
F56A C56 C57 F57B -180.0(10) . . . . ?
F56B C56 C57 F57B -62.0(12) . . . . ?
C55 C56 C57 F57B 57.0(12) . . . . ?
F56A C56 C57 F57A 61.4(12) . . . . ?
F56B C56 C57 F57A 179.4(9) . . . . ?
C55 C56 C57 F57A -61.6(12) . . . . ?
F56A C56 C57 C58 -59.2(12) . . . . ?
F56B C56 C57 C58 58.7(12) . . . . ?
C55 C56 C57 C58 177.7(9) . . . . ?
F57B C57 C58 F58B 58.2(12) . . . . ?
F57A C57 C58 F58B 174.7(10) . . . . ?
C56 C57 C58 F58B -64.1(13) . . . . ?
F57B C57 C58 F58A 172.4(10) . . . . ?
F57A C57 C58 F58A -71.2(12) . . . . ?
C56 C57 C58 F58A 50.1(13) . . . . ?
F57B C57 C58 C59 -64.6(14) . . . . ?
F57A C57 C58 C59 51.9(15) . . . . ?
C56 C57 C58 C59 173.1(11) . . . . ?
F58B C58 C59 F59A -74.6(17) . . . . ?
F58A C58 C59 F59A 171.9(14) . . . . ?
C57 C58 C59 F59A 48.8(19) . . . . ?
F58B C58 C59 F59B 168.8(11) . . . . ?
F58A C58 C59 F59B 55.3(14) . . . . ?
C57 C58 C59 F59B -67.8(15) . . . . ?
F58B C58 C59 C60 53(2) . . . . ?
F58A C58 C59 C60 -60.4(19) . . . . ?
C57 C58 C59 C60 176.5(14) . . . . ?
F59A C59 C60 F60B 66(2) . . . . ?
F59B C59 C60 F60B 178.0(16) . . . . ?
C58 C59 C60 F60B -64(2) . . . . ?
F59A C59 C60 F60A -67(2) . . . . ?
F59B C59 C60 F60A 46(2) . . . . ?
C58 C59 C60 F60A 163.7(16) . . . . ?
F59A C59 C60 F60C 171.4(16) . . . . ?
F59B C59 C60 F60C -76.5(17) . . . . ?
C58 C59 C60 F60C 42(2) . . . . ?
